data_7159803
loop_
_publ_author_name
'Julliard, Paul-Gabriel'
'Pascal, Simon'
'Siri, Olivier'
'Giorgi, Michel'
'Cort&#xe9;s-Arriagada, Diego'
'Sanhueza, Luis'
'Canard, Gabriel'

_publ_section_title
;
 Two-step access to bis-<i>meso</i>-perfluoroalkyl-corroles towards
 <i>meso</i>-perfluoroacyl-ABC-corroles.
;
_journal_issue 10
_journal_name_full 'Organic &amp; biomolecular chemistry'
_journal_page_first 1993
_journal_page_last 1997
_journal_paper_doi 10.1039/d4ob00191e
_journal_volume 22
_journal_year 2024
_chemical_formula_moiety 'C28 H18 F6 N4, 0.5(C6 H6)'
_chemical_formula_sum 'C31 H21 F6 N4'
_chemical_formula_weight 1127.03
_chemical_name_systematic 5,15-bis-trifluoromethyl-10-(p-tolyl)-corrole
_space_group_crystal_system monoclinic
_space_group_IT_number 13
_space_group_name_Hall '-P 2yc'
_space_group_name_H-M_alt 'P 1 2/c 1'
_atom_sites_solution_hydrogens mixed
_atom_sites_solution_primary dual
_audit_creation_date 2022-03-02
_audit_creation_method
;
Olex2 1.5
(compiled 2021.12.09 svn.r5202d8cf for OlexSys, GUI svn.r6439)
;
_audit_update_record
;
2023-06-02 deposited with the CCDC.	2024-02-07 downloaded from the CCDC.
;
_cell_angle_alpha 90
_cell_angle_beta 93.2727(13)
_cell_angle_gamma 90
_cell_formula_units_Z 8
_cell_length_a 23.5597(4)
_cell_length_b 11.55887(18)
_cell_length_c 19.1588(3)
_cell_measurement_reflns_used 19843
_cell_measurement_temperature 295
_cell_measurement_theta_max 70.3090
_cell_measurement_theta_min 3.8190
_cell_volume 5208.88(15)
_computing_cell_refinement 'CrysAlisPro 1.171.41.123a (Rigaku OD, 2022)'
_computing_data_collection 'CrysAlisPro 1.171.41.123a (Rigaku OD, 2022)'
_computing_data_reduction 'CrysAlisPro 1.171.41.123a (Rigaku OD, 2022)'
_computing_molecular_graphics 'Olex2 1.5 (Dolomanov et al., 2009)'
_computing_publication_material 'Olex2 1.5 (Dolomanov et al., 2009)'
_computing_structure_refinement 'SHELXL 2018/3 (Sheldrick, 2015)'
_computing_structure_solution 'SHELXT 2014/5 (Sheldrick, 2014)'
_diffrn_ambient_temperature 295
_diffrn_detector 'CCD plate'
_diffrn_detector_area_resol_mean 5.3048
_diffrn_detector_type AtlasS2
_diffrn_measured_fraction_theta_full 0.999
_diffrn_measured_fraction_theta_max 0.992
_diffrn_measurement_details
;
List of Runs (angles in degrees, time in seconds):

  # Type    Start    End  Width  t~exp~   \w     \q     \k     \f   Frames
#--------------------------------------------------------------------------
  1  \w     46.00  96.00   1.00    5.00    --    0.00 -18.00  64.00   50
  2  \w    -76.00  24.00   1.00    5.00    --    0.00 -18.00  64.00  100
  3  \w    -27.00 156.00   1.00   20.00    --   54.96 -18.00  64.00  183
  4  \w     94.00 121.00   1.00   30.00    --  109.93 -18.00  64.00   27
  5  \w     58.00 102.00   1.00    5.00    --    0.00 178.00   0.00   44
  6  \w    -62.00 -11.00   1.00   20.00    --  -54.96 -77.00  30.00   51
  7  \w    -78.00 -52.00   1.00   20.00    --  -54.96 -57.00 -60.00   26
  8  \w    -80.00 -41.00   1.00   20.00    --  -54.96 125.00 -30.00   39
  9  \w    -99.00 -12.00   1.00   20.00    --  -54.96 -77.00 -30.00   87
 10  \w    -56.00 -30.00   1.00   20.00    --  -54.96 -57.00 -30.00   26
 11  \w    -29.00  -4.00   1.00   20.00    --  -54.96 125.00 -30.00   25
 12  \w     15.00  91.00   1.00   20.00    --   54.96  77.00   0.00   76
 13  \w    110.00 148.00   1.00   20.00    --   54.96  57.00 120.00   38
 14  \w    110.00 142.00   1.00   20.00    --   54.96 125.00  60.00   32
 15  \w    105.00 142.00   1.00   20.00    --   54.96 125.00-150.00   37
 16  \w    132.00 157.00   1.00   20.00    --   54.96  77.00   0.00   25
 17  \w     33.00  58.00   1.00   20.00    --   54.96  77.00 -60.00   25
 18  \w     97.00 124.00   1.00   20.00    --   54.96 125.00 120.00   27
 19  \w     65.00  91.00   1.00   30.00    --  109.93  77.00 -11.77   26
 20  \w    134.00 161.00   1.00   30.00    --  109.93 111.00  90.00   27
 21  \w     67.00  93.00   1.00   30.00    --  109.93  63.00  30.00   26
 22  \w     65.00  91.00   1.00   30.00    --  109.93  77.00 -60.00   26
 23  \w     66.00  92.00   1.00   30.00    --  109.93  69.00  31.60   26
 24  \w     66.00 178.00   1.00   30.00    --  109.93  67.00 -85.30  112
 25  \w     65.00  91.00   1.00   30.00    --  109.93  77.00 -30.00   26
 26  \w     85.00 149.00   1.00   30.00    --  109.93 178.00  90.00   64
 27  \w     65.00  93.00   1.00   30.00    --  109.93  77.00   0.00   28
 28  \w     65.00 176.00   1.00   30.00    --  109.93  77.00-111.18  111
 29  \w     66.00  92.00   1.00   30.00    --  109.93  73.00 -60.12   26
 30  \w     65.00  91.00   1.00   30.00    --  109.93  77.00  30.00   26
 31  \w     68.00  95.00   1.00   30.00    --  109.93  77.00  32.98   27
 32  \w     67.00 162.00   1.00   30.00    --  109.93  63.00   0.00   95
 33  \w     67.00 177.00   1.00   30.00    --  109.93  58.00 -43.60  110
 34  \w     69.00  96.00   1.00   30.00    --  109.93  63.00 -90.00   27
 35  \w     67.00  92.00   1.00   30.00    --  109.93  68.00 -73.36   25
 36  \w     67.00  93.00   1.00   30.00    --  109.93  63.00 -30.00   26
 37  \w     75.00 100.00   1.00   30.00    --  109.93  66.00 -88.73   25
 38  \w     69.00 176.00   1.00   30.00    --  109.93  50.00  30.00  107
 39  \w     67.00 173.00   1.00   30.00    --  109.93  63.00 -60.00  106
 40  \w     66.00  97.00   1.00   30.00    --  109.93  77.00-120.00   31
 41  \w     67.00 115.00   1.00   30.00    --  109.93  50.00   0.00   48
 42  \w     67.00  92.00   1.00   30.00    --  109.93  68.00 -80.38   25
 43  \w    110.00 170.00   1.00   30.00    --  109.93  50.00  60.00   60
 44  \w     18.00 158.00   1.00   30.00    --  109.93 -38.00-150.00  140
 45  \w     19.00 111.00   1.00   30.00    --  109.93-111.00  60.00   92
 46  \w     69.00  94.00   1.00   30.00    --  109.93  18.00-127.00   25
;
_diffrn_measurement_device 'four-circle diffractometer'
_diffrn_measurement_device_type 'SuperNova, Dual, Cu at home/near, AtlasS2'
_diffrn_measurement_method '\w scans'
_diffrn_orient_matrix_type 'CrysAlisPro convention (1999,Acta A55,543-557)'
_diffrn_orient_matrix_UB_11 0.0114060000
_diffrn_orient_matrix_UB_12 -0.0274175000
_diffrn_orient_matrix_UB_13 -0.0766232000
_diffrn_orient_matrix_UB_21 0.0639032000
_diffrn_orient_matrix_UB_22 0.0225011000
_diffrn_orient_matrix_UB_23 0.0157637000
_diffrn_orient_matrix_UB_31 0.0087612000
_diffrn_orient_matrix_UB_32 -0.1284800000
_diffrn_orient_matrix_UB_33 0.0191229000
_diffrn_radiation_monochromator mirror
_diffrn_radiation_probe x-ray
_diffrn_radiation_type 'Cu K\a'
_diffrn_radiation_wavelength 1.54184
_diffrn_reflns_av_R_equivalents 0.0323
_diffrn_reflns_av_unetI/netI 0.0190
_diffrn_reflns_Laue_measured_fraction_full 0.999
_diffrn_reflns_Laue_measured_fraction_max 0.992
_diffrn_reflns_limit_h_max 28
_diffrn_reflns_limit_h_min -28
_diffrn_reflns_limit_k_max 13
_diffrn_reflns_limit_k_min -14
_diffrn_reflns_limit_l_max 23
_diffrn_reflns_limit_l_min -23
_diffrn_reflns_number 48813
_diffrn_reflns_point_group_measured_fraction_full 0.999
_diffrn_reflns_point_group_measured_fraction_max 0.992
_diffrn_reflns_theta_full 67.684
_diffrn_reflns_theta_max 70.594
_diffrn_reflns_theta_min 3.758
_diffrn_source 'micro-focus sealed X-ray tube'
_diffrn_source_type 'SuperNova (Cu) X-ray Source'
_exptl_absorpt_coefficient_mu 0.995
_exptl_absorpt_correction_T_max 1.00000
_exptl_absorpt_correction_T_min 0.82355
_exptl_absorpt_correction_type multi-scan
_exptl_absorpt_process_details
;
CrysAlisPro 1.171.41.123a (Rigaku Oxford Diffraction, 2022)
Empirical absorption correction using spherical harmonics,
implemented in SCALE3 ABSPACK scaling algorithm.
;
_exptl_crystal_colour violet
_exptl_crystal_colour_primary violet
_exptl_crystal_density_diffrn 1.437
_exptl_crystal_description prism
_exptl_crystal_F_000 2312
_exptl_crystal_recrystallization_method 'Re-crystallisation from solvent: DCM, Heptane'
_exptl_crystal_size_max 0.22
_exptl_crystal_size_mid 0.2
_exptl_crystal_size_min 0.08
_refine_diff_density_max 0.471
_refine_diff_density_min -0.419
_refine_diff_density_rms 0.063
_refine_ls_extinction_method none
_refine_ls_goodness_of_fit_ref 1.072
_refine_ls_hydrogen_treatment constr
_refine_ls_matrix_type full
_refine_ls_number_parameters 729
_refine_ls_number_reflns 9928
_refine_ls_number_restraints 36
_refine_ls_restrained_S_all 1.083
_refine_ls_R_factor_all 0.0861
_refine_ls_R_factor_gt 0.0765
_refine_ls_shift/su_max 0.001
_refine_ls_shift/su_mean 0.000
_refine_ls_structure_factor_coef Fsqd
_refine_ls_weighting_details 'w=1/[\s^2^(Fo^2^)+(0.1397P)^2^+2.5925P] where P=(Fo^2^+2Fc^2^)/3'
_refine_ls_weighting_scheme calc
_refine_ls_wR_factor_gt 0.2300
_refine_ls_wR_factor_ref 0.2463
_reflns_Friedel_coverage 0.000
_reflns_number_gt 8305
_reflns_number_total 9928
_reflns_threshold_expression 'I > 2\s(I)'
_cod_data_source_file d4ob00191e2.cif
_cod_data_source_block pgj301
_cod_depositor_comments
;
Adding full bibliography for 7159800--7159804.cif.

2024-11-08
Z value and formula fixed to values more according to usual
chemical conventions.                 miguel
;
_cod_original_formula_sum 'C62 H42 F12 N8'
_cod_original_formula_weight 1127.03
_cod_original_formula_moiety '2(C28 H18 F6 N4), C6 H6'
_cod_original_formula_units_Z 4
_cod_original_cell_volume 5208.88(14)
_cod_database_code 7159803
_shelx_shelxl_version_number 2018/3
_chemical_oxdiff_formula 'c40 h18 f30 n4'
_shelx_space_group_comment
;
The symmetry employed for this shelxl refinement is uniquely defined
by the following loop, which should always be used as a source of
symmetry information in preference to the above space-group names.
They are only intended as comments.
;
_shelx_estimated_absorpt_t_max 0.925
_shelx_estimated_absorpt_t_min 0.811
_olex2_refinement_description
;
1. Fixed Uiso
 At 1.2 times of:
  All C(H) groups, All N(H) groups
 At 1.5 times of:
  All C(H,H,H) groups
2. Rigid body (RIGU) restrains
 C57, C58, C59, C60, C61, C62
 with sigma for 1-2 distances of 0.001 and sigma for 1-3 distances of 0.001
3.a Riding coordinates:
 N1(H1), N2(H2), N4(H4), N5(H5), N6(H6), N8(H8A)
3.b Aromatic/amide H refined with riding coordinates:
 C3(H3), C4(H4A), C8(H8), C9(H9), C12(H12), C13(H13), C17(H17), C18(H18),
 C21(H21), C22(H22), C24(H24), C25(H25), C31(H31), C32(H32), C36(H36), C37(H37),
  C40(H40), C41(H41), C45(H45), C46(H46), C49(H49), C50(H50), C52(H52),
 C53(H53), C62(H62), C57(H57), C58(H58), C59(H59), C60(H60), C61(H61)
3.c Fitted hexagon refined as free rotating group:
 C62(C57,C58,C59,C60,C61)
3.d Idealised Me refined as rotating group:
 C26(H26A,H26B,H26C), C54(H54A,H54B,H54C)
;
_olex2_submission_special_instructions 'No special instructions were received'
_oxdiff_exptl_absorpt_empirical_details
;
Empirical correction (ABSPACK) includes:
- Absorption correction using spherical harmonics
- Frame scaling
- Detector area scaling
;
_oxdiff_exptl_absorpt_empirical_full_max 1.303
_oxdiff_exptl_absorpt_empirical_full_min 0.844

loop_
_space_group_symop_operation_xyz
'x, y, z'
'-x, y, -z+1/2'
'-x, -y, -z'
'x, -y, z-1/2'

loop_
_atom_site_label
_atom_site_type_symbol
_atom_site_fract_x
_atom_site_fract_y
_atom_site_fract_z
_atom_site_U_iso_or_equiv
_atom_site_adp_type
_atom_site_occupancy
_atom_site_site_symmetry_order
_atom_site_calc_flag
_atom_site_refinement_flags_posn
_atom_site_refinement_flags_adp
_atom_site_refinement_flags_occupancy
_atom_site_disorder_assembly
_atom_site_disorder_group
F1 F 0.60831(19) 0.1316(2) 0.39512(17) 0.1638(16) Uani 1 1 d . . . . .
F2 F 0.57570(12) 0.1606(2) 0.2941(2) 0.1400(12) Uani 1 1 d . . . . .
F3 F 0.65209(12) 0.07346(18) 0.31038(17) 0.1205(10) Uani 1 1 d . . . . .
F4 F 0.84439(9) 0.95053(17) 0.37168(13) 0.0905(6) Uani 1 1 d . . . . .
F5 F 0.86501(12) 0.8759(2) 0.47038(12) 0.1215(10) Uani 1 1 d . . . . .
F6 F 0.91272(8) 0.8345(2) 0.38371(16) 0.1107(8) Uani 1 1 d . . . . .
N1 N 0.64754(8) 0.47990(17) 0.36447(11) 0.0500(5) Uani 1 1 d . . . . .
H1 H 0.680371 0.487356 0.387201 0.060 Uiso 1 1 d R U . . .
N2 N 0.74174(9) 0.37710(18) 0.31939(11) 0.0503(5) Uani 1 1 d . . . . .
H2 H 0.726740 0.444304 0.306063 0.060 Uiso 1 1 d R U . . .
N3 N 0.80294(8) 0.56403(18) 0.34046(11) 0.0503(5) Uani 1 1 d . . . . .
N4 N 0.72086(8) 0.69267(17) 0.38354(11) 0.0488(5) Uani 1 1 d . . . . .
H4 H 0.731185 0.633730 0.358389 0.059 Uiso 1 1 d R U . . .
C1 C 0.61607(10) 0.6792(2) 0.39170(14) 0.0511(6) Uani 1 1 d . . . . .
C2 C 0.60660(10) 0.5629(2) 0.37338(15) 0.0543(6) Uani 1 1 d . . . . .
C3 C 0.55406(12) 0.5068(3) 0.3589(2) 0.0804(10) Uani 1 1 d . . . . .
H3 H 0.518460 0.541201 0.360318 0.096 Uiso 1 1 calc R U . . .
C4 C 0.56387(13) 0.3937(3) 0.3425(2) 0.0822(10) Uani 1 1 d . . . . .
H4A H 0.536095 0.338789 0.330717 0.099 Uiso 1 1 calc R U . . .
C5 C 0.62310(11) 0.3740(2) 0.34645(15) 0.0574(6) Uani 1 1 d . . . . .
C6 C 0.65513(13) 0.2733(2) 0.33276(15) 0.0595(6) Uani 1 1 d . . . . .
C7 C 0.71383(12) 0.2737(2) 0.32537(13) 0.0536(6) Uani 1 1 d . . . . .
C8 C 0.75762(14) 0.1887(2) 0.32653(16) 0.0665(7) Uani 1 1 d . . . . .
H8 H 0.752231 0.109080 0.328716 0.080 Uiso 1 1 calc R U . . .
C9 C 0.80884(13) 0.2434(3) 0.32389(16) 0.0652(7) Uani 1 1 d . . . . .
H9 H 0.844119 0.207277 0.324122 0.078 Uiso 1 1 calc R U . . .
C10 C 0.79935(11) 0.3636(2) 0.32075(13) 0.0522(6) Uani 1 1 d . . . . .
C11 C 0.83172(10) 0.4645(2) 0.32996(13) 0.0520(6) Uani 1 1 d . . . . .
C12 C 0.89130(11) 0.4862(3) 0.34058(16) 0.0656(7) Uani 1 1 d . . . . .
H12 H 0.920490 0.433098 0.335803 0.079 Uiso 1 1 calc R U . . .
C13 C 0.89708(11) 0.5995(3) 0.35904(16) 0.0655(7) Uani 1 1 d . . . . .
H13 H 0.931151 0.638384 0.368896 0.079 Uiso 1 1 calc R U . . .
C14 C 0.84116(10) 0.6481(2) 0.36056(13) 0.0525(6) Uani 1 1 d . . . . .
C15 C 0.82044(10) 0.7543(2) 0.38538(14) 0.0532(6) Uani 1 1 d . . . . .
C16 C 0.76258(10) 0.7740(2) 0.39626(14) 0.0511(5) Uani 1 1 d . . . . .
C17 C 0.73512(12) 0.8734(2) 0.42326(15) 0.0575(6) Uani 1 1 d . . . . .
H17 H 0.752896 0.942074 0.437233 0.069 Uiso 1 1 calc R U . . .
C18 C 0.67904(12) 0.8506(2) 0.42503(15) 0.0578(6) Uani 1 1 d . . . . .
H18 H 0.651641 0.900763 0.440699 0.069 Uiso 1 1 calc R U . . .
C19 C 0.66892(10) 0.7360(2) 0.39863(13) 0.0493(5) Uani 1 1 d . . . . .
C20 C 0.56415(10) 0.7500(2) 0.40287(15) 0.0546(6) Uani 1 1 d . . . . .
C21 C 0.55120(12) 0.8461(3) 0.36107(18) 0.0661(7) Uani 1 1 d . . . . .
H21 H 0.574353 0.865521 0.325139 0.079 Uiso 1 1 calc R U . . .
C22 C 0.50371(13) 0.9128(3) 0.3730(2) 0.0733(8) Uani 1 1 d . . . . .
H22 H 0.495264 0.975883 0.344133 0.088 Uiso 1 1 calc R U . . .
C23 C 0.46879(11) 0.8885(3) 0.42623(18) 0.0671(8) Uani 1 1 d . . . . .
C24 C 0.48129(12) 0.7918(3) 0.46634(17) 0.0681(8) Uani 1 1 d . . . . .
H24 H 0.457776 0.771928 0.501831 0.082 Uiso 1 1 calc R U . . .
C25 C 0.52821(11) 0.7236(3) 0.45477(16) 0.0608(7) Uani 1 1 d . . . . .
H25 H 0.535567 0.658810 0.482603 0.073 Uiso 1 1 calc R U . . .
C26 C 0.41927(15) 0.9657(3) 0.4405(2) 0.0928(12) Uani 1 1 d . . . . .
H26A H 0.424902 0.998733 0.486307 0.139 Uiso 1 1 calc R U . . .
H26B H 0.384836 0.921088 0.437873 0.139 Uiso 1 1 calc R U . . .
H26C H 0.416497 1.026460 0.406288 0.139 Uiso 1 1 calc R U . . .
C27 C 0.62401(17) 0.1604(3) 0.3336(2) 0.0786(9) Uani 1 1 d . . . . .
C28 C 0.86065(12) 0.8517(3) 0.40323(17) 0.0646(7) Uani 1 1 d . . . . .
F7 F 0.8978(2) 0.9781(3) 0.13239(18) 0.198(2) Uani 1 1 d . . . . .
F8 F 0.93153(16) 0.9516(2) 0.2335(3) 0.1641(15) Uani 1 1 d . . . . .
F9 F 0.85706(16) 1.04235(19) 0.21845(19) 0.1429(12) Uani 1 1 d . . . . .
F10 F 0.58436(9) 0.2969(3) 0.15729(18) 0.1301(10) Uani 1 1 d . . . . .
F11 F 0.65103(11) 0.1718(2) 0.16209(16) 0.1158(9) Uani 1 1 d . . . . .
F12 F 0.63008(13) 0.2630(3) 0.06803(14) 0.1442(13) Uani 1 1 d . . . . .
N5 N 0.85417(9) 0.63411(17) 0.16843(11) 0.0515(5) Uani 1 1 d . . . . .
H5 H 0.819616 0.633665 0.151580 0.062 Uiso 1 1 d R U . . .
N6 N 0.76394(10) 0.7456(2) 0.21720(12) 0.0605(6) Uani 1 1 d . . . . .
H6 H 0.777440 0.681399 0.236250 0.073 Uiso 1 1 d R U . . .
N7 N 0.69991(9) 0.5604(2) 0.20115(12) 0.0600(6) Uani 1 1 d . . . . .
N8 N 0.77838(8) 0.42291(18) 0.15682(11) 0.0501(5) Uani 1 1 d . . . . .
H8A H 0.767690 0.495376 0.174463 0.060 Uiso 1 1 d R U . . .
C29 C 0.88182(10) 0.4341(2) 0.13720(13) 0.0491(5) Uani 1 1 d . . . . .
C30 C 0.89369(10) 0.5489(2) 0.15595(13) 0.0506(5) Uani 1 1 d . . . . .
C31 C 0.94732(12) 0.6019(3) 0.16686(17) 0.0654(7) Uani 1 1 d . . . . .
H31 H 0.982213 0.565346 0.163471 0.078 Uiso 1 1 calc R U . . .
C32 C 0.93979(14) 0.7155(3) 0.18320(17) 0.0706(8) Uani 1 1 d . . . . .
H32 H 0.968739 0.768926 0.192671 0.085 Uiso 1 1 calc R U . . .
C33 C 0.88095(13) 0.7391(2) 0.18344(15) 0.0611(7) Uani 1 1 d . . . . .
C34 C 0.85118(16) 0.8421(3) 0.19735(16) 0.0698(8) Uani 1 1 d . . . . .
C35 C 0.79282(16) 0.8456(3) 0.20754(15) 0.0701(8) Uani 1 1 d . . . . .
C36 C 0.7493(2) 0.9326(3) 0.2029(2) 0.0894(12) Uani 1 1 d . . . . .
H36 H 0.755366 1.011452 0.197343 0.107 Uiso 1 1 calc R U . . .
C37 C 0.6979(2) 0.8813(3) 0.2080(2) 0.0916(12) Uani 1 1 d . . . . .
H37 H 0.663065 0.919405 0.206766 0.110 Uiso 1 1 calc R U . . .
C38 C 0.70578(14) 0.7608(3) 0.21528(15) 0.0708(9) Uani 1 1 d . . . . .
C39 C 0.67240(13) 0.6620(3) 0.20874(15) 0.0687(8) Uani 1 1 d . . . . .
C40 C 0.61235(14) 0.6433(4) 0.1972(2) 0.0937(12) Uani 1 1 d . . . . .
H40 H 0.583913 0.698553 0.200315 0.112 Uiso 1 1 calc R U . . .
C41 C 0.60503(14) 0.5319(5) 0.1812(2) 0.0973(13) Uani 1 1 d . . . . .
H41 H 0.570331 0.495312 0.171394 0.117 Uiso 1 1 calc R U . . .
C42 C 0.65995(11) 0.4783(3) 0.18157(15) 0.0666(8) Uani 1 1 d . . . . .
C43 C 0.67794(12) 0.3709(3) 0.15668(16) 0.0669(7) Uani 1 1 d . . . . .
C44 C 0.73459(11) 0.3455(3) 0.14374(14) 0.0577(6) Uani 1 1 d . . . . .
C45 C 0.75909(14) 0.2476(3) 0.11227(16) 0.0675(7) Uani 1 1 d . . . . .
H45 H 0.739685 0.180988 0.097769 0.081 Uiso 1 1 calc R U . . .
C46 C 0.81520(13) 0.2671(2) 0.10687(15) 0.0633(7) Uani 1 1 d . . . . .
H46 H 0.840910 0.216666 0.087875 0.076 Uiso 1 1 calc R U . . .
C47 C 0.82819(11) 0.3791(2) 0.13548(13) 0.0498(5) Uani 1 1 d . . . . .
C48 C 0.93042(11) 0.3627(2) 0.11474(15) 0.0557(6) Uani 1 1 d . . . . .
C49 C 0.95177(15) 0.2715(3) 0.1545(2) 0.0793(9) Uani 1 1 d . . . . .
H49 H 0.937392 0.256628 0.197774 0.095 Uiso 1 1 calc R U . . .
C50 C 0.99421(16) 0.2021(3) 0.1307(2) 0.0900(11) Uani 1 1 d . . . . .
H50 H 1.008209 0.141619 0.158737 0.108 Uiso 1 1 calc R U . . .
C51 C 1.01641(13) 0.2200(3) 0.0666(2) 0.0775(9) Uani 1 1 d . . . . .
C52 C 0.99591(15) 0.3136(3) 0.02846(19) 0.0808(9) Uani 1 1 d . . . . .
H52 H 1.010881 0.329193 -0.014414 0.097 Uiso 1 1 calc R U . . .
C53 C 0.95421(13) 0.3845(3) 0.05146(17) 0.0692(8) Uani 1 1 d . . . . .
H53 H 0.941815 0.447496 0.024514 0.083 Uiso 1 1 calc R U . . .
C54 C 1.05956(18) 0.1388(4) 0.0393(3) 0.1192(17) Uani 1 1 d . . . . .
H54A H 1.091967 0.134726 0.071947 0.179 Uiso 1 1 calc R U . . .
H54B H 1.071247 0.166501 -0.004878 0.179 Uiso 1 1 calc R U . . .
H54C H 1.043099 0.063221 0.033376 0.179 Uiso 1 1 calc R U . . .
C55 C 0.8838(2) 0.9531(3) 0.1940(2) 0.0992(13) Uani 1 1 d . . . . .
C56 C 0.63553(14) 0.2755(4) 0.1355(2) 0.0887(11) Uani 1 1 d . . . . .
C62 C 0.80633(15) 0.6435(5) -0.00001(17) 0.1448(19) Uani 1 1 d G . . . .
H62 H 0.844092 0.633417 -0.010376 0.174 Uiso 1 1 calc R U . . .
C57 C 0.78591(18) 0.7537(4) 0.01338(19) 0.1369(16) Uani 1 1 d G . . . .
H57 H 0.810016 0.817256 0.011960 0.164 Uiso 1 1 calc R U . . .
C58 C 0.7295(2) 0.7688(4) 0.02888(19) 0.1419(18) Uani 1 1 d G . . . .
H58 H 0.715812 0.842513 0.037831 0.170 Uiso 1 1 calc R U . . .
C59 C 0.69345(14) 0.6738(5) 0.03100(19) 0.161(2) Uani 1 1 d G . . . .
H59 H 0.655683 0.683931 0.041366 0.193 Uiso 1 1 calc R U . . .
C60 C 0.7139(2) 0.5637(4) 0.01761(18) 0.171(2) Uani 1 1 d G . . . .
H60 H 0.689757 0.500091 0.019030 0.205 Uiso 1 1 calc R U . . .
C61 C 0.7703(3) 0.5485(3) 0.00211(16) 0.159(2) Uani 1 1 d G . . . .
H61 H 0.783962 0.474832 -0.006841 0.191 Uiso 1 1 calc R U . . .

loop_
_atom_site_aniso_label
_atom_site_aniso_U_11
_atom_site_aniso_U_22
_atom_site_aniso_U_33
_atom_site_aniso_U_23
_atom_site_aniso_U_13
_atom_site_aniso_U_12
F1 0.284(4) 0.0856(17) 0.132(2) -0.0186(15) 0.094(3) -0.082(2)
F2 0.1092(19) 0.0735(15) 0.233(4) -0.0125(18) -0.025(2) -0.0359(14)
F3 0.134(2) 0.0502(11) 0.182(3) -0.0355(13) 0.0550(19) -0.0165(11)
F4 0.0779(12) 0.0624(11) 0.1302(17) 0.0175(11) -0.0017(11) -0.0187(9)
F5 0.147(2) 0.139(2) 0.0758(13) -0.0022(13) -0.0130(13) -0.0877(19)
F6 0.0510(10) 0.0923(15) 0.190(3) -0.0098(15) 0.0173(13) -0.0220(10)
N1 0.0418(10) 0.0405(10) 0.0680(12) -0.0077(9) 0.0065(9) -0.0016(8)
N2 0.0493(11) 0.0420(11) 0.0597(11) -0.0024(8) 0.0036(9) 0.0092(8)
N3 0.0390(10) 0.0499(11) 0.0619(12) -0.0010(9) 0.0023(8) 0.0050(8)
N4 0.0384(10) 0.0424(10) 0.0657(12) -0.0069(9) 0.0042(8) 0.0011(7)
C1 0.0406(12) 0.0454(13) 0.0678(15) -0.0044(11) 0.0065(10) 0.0038(9)
C2 0.0403(12) 0.0460(13) 0.0773(16) -0.0080(11) 0.0080(11) -0.0005(9)
C3 0.0376(13) 0.0677(19) 0.136(3) -0.0262(19) 0.0081(15) -0.0028(12)
C4 0.0507(15) 0.0613(18) 0.135(3) -0.0282(19) 0.0109(17) -0.0161(13)
C5 0.0534(14) 0.0432(13) 0.0764(17) -0.0085(11) 0.0095(12) -0.0065(10)
C6 0.0686(16) 0.0423(14) 0.0683(16) -0.0080(11) 0.0103(13) -0.0052(11)
C7 0.0681(16) 0.0396(12) 0.0535(13) -0.0058(10) 0.0057(11) 0.0048(11)
C8 0.085(2) 0.0437(14) 0.0715(17) -0.0045(12) 0.0060(14) 0.0155(13)
C9 0.0701(18) 0.0579(16) 0.0674(16) -0.0049(12) 0.0019(13) 0.0256(13)
C10 0.0531(13) 0.0552(14) 0.0485(12) -0.0026(10) 0.0049(10) 0.0171(11)
C11 0.0447(12) 0.0605(15) 0.0510(12) -0.0007(11) 0.0047(10) 0.0122(10)
C12 0.0414(13) 0.082(2) 0.0738(17) -0.0031(15) 0.0063(12) 0.0166(13)
C13 0.0380(12) 0.080(2) 0.0785(18) -0.0008(15) 0.0042(12) 0.0011(12)
C14 0.0388(12) 0.0613(15) 0.0575(13) 0.0051(11) 0.0039(10) -0.0003(10)
C15 0.0427(12) 0.0521(14) 0.0644(14) 0.0032(11) 0.0006(10) -0.0050(10)
C16 0.0478(13) 0.0446(13) 0.0608(14) 0.0007(10) 0.0022(10) -0.0036(10)
C17 0.0583(15) 0.0403(13) 0.0740(16) -0.0066(11) 0.0066(12) -0.0051(10)
C18 0.0557(14) 0.0414(13) 0.0770(17) -0.0089(11) 0.0103(12) 0.0038(10)
C19 0.0434(12) 0.0422(12) 0.0628(14) -0.0032(10) 0.0068(10) 0.0034(9)
C20 0.0415(12) 0.0469(13) 0.0756(16) -0.0080(11) 0.0057(11) 0.0040(10)
C21 0.0561(15) 0.0577(16) 0.0856(19) 0.0070(14) 0.0137(14) 0.0068(12)
C22 0.0622(17) 0.0551(17) 0.102(2) 0.0054(15) -0.0005(16) 0.0125(13)
C23 0.0465(14) 0.0618(17) 0.092(2) -0.0182(15) -0.0028(13) 0.0107(12)
C24 0.0507(15) 0.078(2) 0.0770(18) -0.0077(15) 0.0158(13) 0.0081(13)
C25 0.0489(14) 0.0585(16) 0.0755(17) -0.0006(13) 0.0072(12) 0.0081(11)
C26 0.0640(19) 0.087(3) 0.128(3) -0.019(2) 0.0041(19) 0.0288(18)
C27 0.095(2) 0.0465(16) 0.096(2) -0.0135(15) 0.0211(19) -0.0113(15)
C28 0.0527(15) 0.0630(17) 0.0778(18) 0.0067(14) 0.0013(13) -0.0141(12)
F7 0.371(6) 0.101(2) 0.133(2) -0.0164(18) 0.118(3) -0.107(3)
F8 0.149(3) 0.0777(18) 0.263(5) -0.019(2) -0.014(3) -0.0457(18)
F9 0.201(3) 0.0488(13) 0.185(3) -0.0261(15) 0.063(2) -0.0130(15)
F10 0.0567(12) 0.159(3) 0.175(3) -0.020(2) 0.0079(14) -0.0335(14)
F11 0.0996(17) 0.0925(17) 0.154(2) -0.0073(16) -0.0071(16) -0.0346(13)
F12 0.126(2) 0.208(3) 0.0947(17) -0.0271(18) -0.0265(15) -0.075(2)
N5 0.0524(11) 0.0416(11) 0.0610(12) -0.0017(8) 0.0066(9) 0.0011(8)
N6 0.0711(14) 0.0522(13) 0.0588(12) 0.0035(10) 0.0086(10) 0.0191(10)
N7 0.0490(12) 0.0723(15) 0.0583(12) -0.0016(10) -0.0007(9) 0.0154(10)
N8 0.0443(10) 0.0511(11) 0.0548(11) -0.0060(9) 0.0006(8) -0.0009(8)
C29 0.0469(12) 0.0471(13) 0.0541(13) 0.0029(10) 0.0088(10) 0.0046(10)
C30 0.0477(12) 0.0474(13) 0.0575(13) 0.0010(10) 0.0110(10) 0.0025(10)
C31 0.0494(14) 0.0671(18) 0.0811(19) -0.0003(14) 0.0159(13) -0.0057(12)
C32 0.0694(18) 0.0634(18) 0.0806(19) -0.0075(14) 0.0172(14) -0.0207(14)
C33 0.0771(18) 0.0446(14) 0.0622(15) -0.0003(11) 0.0096(13) -0.0089(12)
C34 0.103(2) 0.0461(15) 0.0622(16) -0.0008(12) 0.0197(15) -0.0018(14)
C35 0.103(2) 0.0481(15) 0.0599(16) -0.0004(12) 0.0101(15) 0.0174(15)
C36 0.135(4) 0.0541(19) 0.080(2) 0.0005(15) 0.012(2) 0.036(2)
C37 0.112(3) 0.081(2) 0.082(2) -0.0033(18) 0.008(2) 0.054(2)
C38 0.078(2) 0.076(2) 0.0585(15) -0.0011(13) 0.0050(13) 0.0388(17)
C39 0.0590(16) 0.088(2) 0.0592(15) 0.0000(14) 0.0027(12) 0.0271(15)
C40 0.0532(18) 0.126(4) 0.101(3) 0.000(2) -0.0014(17) 0.038(2)
C41 0.0462(17) 0.134(4) 0.110(3) -0.010(3) -0.0124(17) 0.0167(19)
C42 0.0401(13) 0.098(2) 0.0610(15) 0.0024(15) -0.0045(11) 0.0018(13)
C43 0.0497(14) 0.087(2) 0.0628(16) -0.0039(14) -0.0064(12) -0.0088(14)
C44 0.0515(14) 0.0665(16) 0.0544(13) -0.0042(12) -0.0031(11) -0.0094(12)
C45 0.0732(18) 0.0596(17) 0.0696(17) -0.0135(13) 0.0029(14) -0.0127(14)
C46 0.0702(17) 0.0518(15) 0.0682(16) -0.0118(12) 0.0073(13) -0.0002(12)
C47 0.0515(13) 0.0454(13) 0.0528(12) 0.0000(10) 0.0052(10) 0.0043(10)
C48 0.0496(13) 0.0451(13) 0.0729(16) 0.0009(11) 0.0074(11) 0.0067(10)
C49 0.074(2) 0.066(2) 0.099(2) 0.0241(17) 0.0172(17) 0.0152(15)
C50 0.074(2) 0.0595(19) 0.137(3) 0.023(2) 0.011(2) 0.0223(16)
C51 0.0532(16) 0.0601(18) 0.119(3) -0.0154(18) 0.0073(16) 0.0103(13)
C52 0.071(2) 0.090(2) 0.083(2) -0.0089(18) 0.0175(16) 0.0177(17)
C53 0.0686(18) 0.0671(18) 0.0732(18) 0.0072(14) 0.0155(14) 0.0187(14)
C54 0.082(3) 0.102(3) 0.175(5) -0.037(3) 0.014(3) 0.035(2)
C55 0.150(4) 0.0488(19) 0.101(3) -0.0080(17) 0.029(3) -0.018(2)
C56 0.0547(18) 0.124(3) 0.085(2) -0.006(2) -0.0115(15) -0.0221(19)
C62 0.175(5) 0.189(4) 0.069(2) 0.015(3) -0.002(3) 0.050(3)
C57 0.146(4) 0.173(4) 0.092(3) 0.010(3) 0.003(3) 0.016(3)
C58 0.151(4) 0.190(5) 0.085(3) 0.003(4) 0.011(3) 0.027(3)
C59 0.163(5) 0.235(6) 0.084(3) 0.030(5) 0.004(3) -0.007(4)
C60 0.231(5) 0.204(5) 0.073(3) 0.034(4) -0.032(4) -0.023(4)
C61 0.252(6) 0.170(4) 0.051(2) 0.007(3) -0.023(3) 0.027(4)

loop_
_atom_type_symbol
_atom_type_description
_atom_type_scat_dispersion_real
_atom_type_scat_dispersion_imag
_atom_type_scat_source
C C 0.0181 0.0091 'International Tables Vol C Tables 4.2.6.8 and 6.1.1.4'
H H 0.0000 0.0000 'International Tables Vol C Tables 4.2.6.8 and 6.1.1.4'
F F 0.0727 0.0534 'International Tables Vol C Tables 4.2.6.8 and 6.1.1.4'
N N 0.0311 0.0180 'International Tables Vol C Tables 4.2.6.8 and 6.1.1.4'

loop_
_geom_angle_atom_site_label_1
_geom_angle_atom_site_label_2
_geom_angle_atom_site_label_3
_geom_angle
_geom_angle_site_symmetry_1
_geom_angle_site_symmetry_3
_geom_angle_publ_flag
C2 N1 H1 118.5 . . ?
C2 N1 C5 111.2(2) . . ?
C5 N1 H1 123.8 . . ?
C7 N2 H2 127.1 . . ?
C10 N2 H2 119.1 . . ?
C10 N2 C7 112.3(2) . . ?
C11 N3 C14 108.5(2) . . ?
C16 N4 H4 114.3 . . ?
C19 N4 H4 132.8 . . ?
C19 N4 C16 110.6(2) . . ?
C2 C1 C19 126.7(2) . . ?
C2 C1 C20 116.1(2) . . ?
C19 C1 C20 117.2(2) . . ?
N1 C2 C1 126.5(2) . . ?
N1 C2 C3 105.5(2) . . ?
C1 C2 C3 127.9(2) . . ?
C2 C3 H3 125.5 . . ?
C4 C3 C2 109.1(3) . . ?
C4 C3 H3 125.5 . . ?
C3 C4 H4A 125.6 . . ?
C3 C4 C5 108.8(2) . . ?
C5 C4 H4A 125.6 . . ?
N1 C5 C4 105.4(2) . . ?
N1 C5 C6 123.5(2) . . ?
C4 C5 C6 131.1(3) . . ?
C5 C6 C27 116.6(3) . . ?
C7 C6 C5 123.7(2) . . ?
C7 C6 C27 119.4(3) . . ?
N2 C7 C6 119.5(2) . . ?
N2 C7 C8 104.6(2) . . ?
C6 C7 C8 135.7(3) . . ?
C7 C8 H8 125.7 . . ?
C9 C8 C7 108.7(3) . . ?
C9 C8 H8 125.7 . . ?
C8 C9 H9 125.7 . . ?
C8 C9 C10 108.7(2) . . ?
C10 C9 H9 125.7 . . ?
N2 C10 C9 105.6(2) . . ?
N2 C10 C11 116.2(2) . . ?
C11 C10 C9 137.2(3) . . ?
N3 C11 C10 116.9(2) . . ?
N3 C11 C12 109.0(2) . . ?
C10 C11 C12 133.4(2) . . ?
C11 C12 H12 126.6 . . ?
C13 C12 C11 106.7(2) . . ?
C13 C12 H12 126.6 . . ?
C12 C13 H13 126.2 . . ?
C12 C13 C14 107.7(2) . . ?
C14 C13 H13 126.2 . . ?
N3 C14 C13 107.9(2) . . ?
N3 C14 C15 118.5(2) . . ?
C15 C14 C13 133.0(3) . . ?
C14 C15 C28 120.2(2) . . ?
C16 C15 C14 123.1(2) . . ?
C16 C15 C28 116.7(2) . . ?
N4 C16 C15 123.5(2) . . ?
N4 C16 C17 106.3(2) . . ?
C15 C16 C17 130.2(2) . . ?
C16 C17 H17 125.8 . . ?
C18 C17 C16 108.4(2) . . ?
C18 C17 H17 125.8 . . ?
C17 C18 H18 125.8 . . ?
C17 C18 C19 108.3(2) . . ?
C19 C18 H18 125.8 . . ?
N4 C19 C1 127.3(2) . . ?
N4 C19 C18 106.3(2) . . ?
C1 C19 C18 126.4(2) . . ?
C21 C20 C1 120.5(2) . . ?
C25 C20 C1 121.6(2) . . ?
C25 C20 C21 117.9(2) . . ?
C20 C21 H21 120.0 . . ?
C22 C21 C20 120.0(3) . . ?
C22 C21 H21 120.0 . . ?
C21 C22 H22 119.0 . . ?
C23 C22 C21 122.0(3) . . ?
C23 C22 H22 119.0 . . ?
C22 C23 C24 117.5(3) . . ?
C22 C23 C26 121.0(3) . . ?
C24 C23 C26 121.5(3) . . ?
C23 C24 H24 119.4 . . ?
C23 C24 C25 121.3(3) . . ?
C25 C24 H24 119.4 . . ?
C20 C25 C24 121.2(3) . . ?
C20 C25 H25 119.4 . . ?
C24 C25 H25 119.4 . . ?
C23 C26 H26A 109.5 . . ?
C23 C26 H26B 109.5 . . ?
C23 C26 H26C 109.5 . . ?
H26A C26 H26B 109.5 . . ?
H26A C26 H26C 109.5 . . ?
H26B C26 H26C 109.5 . . ?
F1 C27 F2 103.7(4) . . ?
F1 C27 C6 113.4(3) . . ?
F2 C27 C6 113.3(3) . . ?
F3 C27 F1 106.9(3) . . ?
F3 C27 F2 104.1(3) . . ?
F3 C27 C6 114.4(3) . . ?
F4 C28 C15 112.2(2) . . ?
F5 C28 F4 105.3(3) . . ?
F5 C28 F6 106.7(3) . . ?
F5 C28 C15 113.4(2) . . ?
F6 C28 F4 104.3(2) . . ?
F6 C28 C15 114.1(3) . . ?
C30 N5 H5 124.3 . . ?
C30 N5 C33 110.8(2) . . ?
C33 N5 H5 119.5 . . ?
C35 N6 H6 127.1 . . ?
C35 N6 C38 113.1(3) . . ?
C38 N6 H6 117.0 . . ?
C39 N7 C42 107.7(2) . . ?
C44 N8 H8A 115.4 . . ?
C47 N8 H8A 133.7 . . ?
C47 N8 C44 110.7(2) . . ?
C30 C29 C47 126.8(2) . . ?
C30 C29 C48 116.9(2) . . ?
C47 C29 C48 116.3(2) . . ?
N5 C30 C29 126.3(2) . . ?
N5 C30 C31 105.7(2) . . ?
C29 C30 C31 128.0(2) . . ?
C30 C31 H31 125.5 . . ?
C32 C31 C30 109.0(3) . . ?
C32 C31 H31 125.5 . . ?
C31 C32 H32 125.5 . . ?
C31 C32 C33 109.1(3) . . ?
C33 C32 H32 125.5 . . ?
N5 C33 C32 105.4(2) . . ?
N5 C33 C34 123.3(3) . . ?
C32 C33 C34 131.3(3) . . ?
C33 C34 C55 116.9(3) . . ?
C35 C34 C33 123.5(3) . . ?
C35 C34 C55 119.3(3) . . ?
N6 C35 C34 119.8(3) . . ?
N6 C35 C36 104.0(3) . . ?
C34 C35 C36 135.7(3) . . ?
C35 C36 H36 125.4 . . ?
C37 C36 C35 109.1(3) . . ?
C37 C36 H36 125.4 . . ?
C36 C37 H37 125.5 . . ?
C36 C37 C38 108.9(3) . . ?
C38 C37 H37 125.5 . . ?
N6 C38 C37 104.7(3) . . ?
N6 C38 C39 117.0(3) . . ?
C39 C38 C37 137.1(3) . . ?
N7 C39 C38 116.8(3) . . ?
N7 C39 C40 109.1(3) . . ?
C38 C39 C40 133.3(3) . . ?
C39 C40 H40 126.4 . . ?
C41 C40 C39 107.1(3) . . ?
C41 C40 H40 126.4 . . ?
C40 C41 H41 125.9 . . ?
C40 C41 C42 108.1(3) . . ?
C42 C41 H41 125.9 . . ?
N7 C42 C41 107.9(3) . . ?
N7 C42 C43 119.2(2) . . ?
C43 C42 C41 132.1(3) . . ?
C42 C43 C56 121.5(3) . . ?
C44 C43 C42 123.6(3) . . ?
C44 C43 C56 114.7(3) . . ?
N8 C44 C43 122.9(3) . . ?
N8 C44 C45 106.0(2) . . ?
C43 C44 C45 131.0(3) . . ?
C44 C45 H45 125.6 . . ?
C46 C45 C44 108.8(2) . . ?
C46 C45 H45 125.6 . . ?
C45 C46 H46 126.0 . . ?
C45 C46 C47 108.1(3) . . ?
C47 C46 H46 126.0 . . ?
N8 C47 C29 127.6(2) . . ?
N8 C47 C46 106.4(2) . . ?
C29 C47 C46 126.0(2) . . ?
C49 C48 C29 121.7(3) . . ?
C49 C48 C53 118.0(3) . . ?
C53 C48 C29 120.4(2) . . ?
C48 C49 H49 119.6 . . ?
C48 C49 C50 120.8(3) . . ?
C50 C49 H49 119.6 . . ?
C49 C50 H50 119.1 . . ?
C51 C50 C49 121.7(3) . . ?
C51 C50 H50 119.1 . . ?
C50 C51 C54 121.1(4) . . ?
C52 C51 C50 116.8(3) . . ?
C52 C51 C54 122.0(4) . . ?
C51 C52 H52 118.8 . . ?
C53 C52 C51 122.3(3) . . ?
C53 C52 H52 118.8 . . ?
C48 C53 H53 119.8 . . ?
C52 C53 C48 120.3(3) . . ?
C52 C53 H53 119.8 . . ?
C51 C54 H54A 109.5 . . ?
C51 C54 H54B 109.5 . . ?
C51 C54 H54C 109.5 . . ?
H54A C54 H54B 109.5 . . ?
H54A C54 H54C 109.5 . . ?
H54B C54 H54C 109.5 . . ?
F7 C55 F8 106.0(5) . . ?
F7 C55 F9 107.9(4) . . ?
F7 C55 C34 113.2(4) . . ?
F8 C55 C34 112.7(4) . . ?
F9 C55 F8 102.5(4) . . ?
F9 C55 C34 113.7(4) . . ?
F10 C56 F11 106.2(3) . . ?
F10 C56 C43 112.1(4) . . ?
F11 C56 C43 112.5(3) . . ?
F12 C56 F10 107.2(3) . . ?
F12 C56 F11 106.7(4) . . ?
F12 C56 C43 111.8(3) . . ?
C57 C62 H62 120.0 . . ?
C57 C62 C61 120.0 . . ?
C61 C62 H62 120.0 . . ?
C62 C57 H57 120.0 . . ?
C62 C57 C58 120.0 . . ?
C58 C57 H57 120.0 . . ?
C57 C58 H58 120.0 . . ?
C59 C58 C57 120.0 . . ?
C59 C58 H58 120.0 . . ?
C58 C59 H59 120.0 . . ?
C58 C59 C60 120.0 . . ?
C60 C59 H59 120.0 . . ?
C59 C60 H60 120.0 . . ?
C59 C60 C61 120.0 . . ?
C61 C60 H60 120.0 . . ?
C62 C61 H61 120.0 . . ?
C60 C61 C62 120.0 . . ?
C60 C61 H61 120.0 . . ?

loop_
_geom_bond_atom_site_label_1
_geom_bond_atom_site_label_2
_geom_bond_distance
_geom_bond_site_symmetry_2
_geom_bond_publ_flag
F1 C27 1.299(4) . ?
F2 C27 1.330(5) . ?
F3 C27 1.295(4) . ?
F4 C28 1.338(4) . ?
F5 C28 1.315(4) . ?
F6 C28 1.318(4) . ?
N1 H1 0.8700 . ?
N1 C2 1.378(3) . ?
N1 C5 1.388(3) . ?
N2 H2 0.8850 . ?
N2 C7 1.372(3) . ?
N2 C10 1.365(3) . ?
N3 C11 1.356(3) . ?
N3 C14 1.365(3) . ?
N4 H4 0.8768 . ?
N4 C16 1.371(3) . ?
N4 C19 1.369(3) . ?
C1 C2 1.404(4) . ?
C1 C19 1.407(3) . ?
C1 C20 1.497(3) . ?
C2 C3 1.411(4) . ?
C3 H3 0.9300 . ?
C3 C4 1.367(5) . ?
C4 H4A 0.9300 . ?
C4 C5 1.412(4) . ?
C5 C6 1.419(4) . ?
C6 C7 1.398(4) . ?
C6 C27 1.498(4) . ?
C7 C8 1.424(4) . ?
C8 H8 0.9300 . ?
C8 C9 1.366(5) . ?
C9 H9 0.9300 . ?
C9 C10 1.408(4) . ?
C10 C11 1.399(4) . ?
C11 C12 1.429(4) . ?
C12 H12 0.9300 . ?
C12 C13 1.362(5) . ?
C13 H13 0.9300 . ?
C13 C14 1.434(4) . ?
C14 C15 1.414(4) . ?
C15 C16 1.409(3) . ?
C15 C28 1.499(4) . ?
C16 C17 1.430(4) . ?
C17 H17 0.9300 . ?
C17 C18 1.349(4) . ?
C18 H18 0.9300 . ?
C18 C19 1.433(3) . ?
C20 C21 1.393(4) . ?
C20 C25 1.377(4) . ?
C21 H21 0.9300 . ?
C21 C22 1.389(4) . ?
C22 H22 0.9300 . ?
C22 C23 1.375(5) . ?
C23 C24 1.378(5) . ?
C23 C26 1.506(4) . ?
C24 H24 0.9300 . ?
C24 C25 1.386(4) . ?
C25 H25 0.9300 . ?
C26 H26A 0.9600 . ?
C26 H26B 0.9600 . ?
C26 H26C 0.9600 . ?
F7 C55 1.277(5) . ?
F8 C55 1.321(6) . ?
F9 C55 1.309(5) . ?
F10 C56 1.321(5) . ?
F11 C56 1.345(5) . ?
F12 C56 1.299(5) . ?
N5 H5 0.8584 . ?
N5 C30 1.386(3) . ?
N5 C33 1.390(3) . ?
N6 H6 0.8787 . ?
N6 C35 1.360(4) . ?
N6 C38 1.380(4) . ?
N7 C39 1.353(4) . ?
N7 C42 1.374(4) . ?
N8 H8A 0.9429 . ?
N8 C44 1.378(3) . ?
N8 C47 1.362(3) . ?
C29 C30 1.398(4) . ?
C29 C47 1.414(3) . ?
C29 C48 1.495(3) . ?
C30 C31 1.409(4) . ?
C31 H31 0.9300 . ?
C31 C32 1.364(4) . ?
C32 H32 0.9300 . ?
C32 C33 1.413(4) . ?
C33 C34 1.415(4) . ?
C34 C35 1.400(5) . ?
C34 C55 1.498(5) . ?
C35 C36 1.435(5) . ?
C36 H36 0.9300 . ?
C36 C37 1.357(6) . ?
C37 H37 0.9300 . ?
C37 C38 1.411(5) . ?
C38 C39 1.389(5) . ?
C39 C40 1.436(5) . ?
C40 H40 0.9300 . ?
C40 C41 1.332(6) . ?
C41 H41 0.9300 . ?
C41 C42 1.434(4) . ?
C42 C43 1.404(5) . ?
C43 C44 1.402(4) . ?
C43 C56 1.527(5) . ?
C44 C45 1.420(4) . ?
C45 H45 0.9300 . ?
C45 C46 1.351(4) . ?
C46 H46 0.9300 . ?
C46 C47 1.431(4) . ?
C48 C49 1.378(4) . ?
C48 C53 1.387(4) . ?
C49 H49 0.9300 . ?
C49 C50 1.379(5) . ?
C50 H50 0.9300 . ?
C50 C51 1.378(6) . ?
C51 C52 1.377(5) . ?
C51 C54 1.499(4) . ?
C52 H52 0.9300 . ?
C52 C53 1.372(4) . ?
C53 H53 0.9300 . ?
C54 H54A 0.9600 . ?
C54 H54B 0.9600 . ?
C54 H54C 0.9600 . ?
C62 H62 0.9300 . ?
C62 C57 1.3900 . ?
C62 C61 1.3900 . ?
C57 H57 0.9300 . ?
C57 C58 1.3900 . ?
C58 H58 0.9300 . ?
C58 C59 1.3900 . ?
C59 H59 0.9300 . ?
C59 C60 1.3900 . ?
C60 H60 0.9300 . ?
C60 C61 1.3900 . ?
C61 H61 0.9300 . ?

loop_
_geom_torsion_atom_site_label_1
_geom_torsion_atom_site_label_2
_geom_torsion_atom_site_label_3
_geom_torsion_atom_site_label_4
_geom_torsion
_geom_torsion_site_symmetry_1
_geom_torsion_site_symmetry_2
_geom_torsion_site_symmetry_3
_geom_torsion_site_symmetry_4
_geom_torsion_publ_flag
N1 C2 C3 C4 0.5(4) . . . . ?
N1 C5 C6 C7 -10.2(5) . . . . ?
N1 C5 C6 C27 163.7(3) . . . . ?
N2 C7 C8 C9 2.2(3) . . . . ?
N2 C10 C11 N3 3.6(3) . . . . ?
N2 C10 C11 C12 173.2(3) . . . . ?
N3 C11 C12 C13 1.3(3) . . . . ?
N3 C14 C15 C16 5.8(4) . . . . ?
N3 C14 C15 C28 -175.7(2) . . . . ?
N4 C16 C17 C18 -0.9(3) . . . . ?
C1 C2 C3 C4 179.3(3) . . . . ?
C1 C20 C21 C22 -178.4(3) . . . . ?
C1 C20 C25 C24 177.8(3) . . . . ?
C2 N1 C5 C4 1.4(3) . . . . ?
C2 N1 C5 C6 178.8(3) . . . . ?
C2 C1 C19 N4 5.8(5) . . . . ?
C2 C1 C19 C18 -172.3(3) . . . . ?
C2 C1 C20 C21 -118.6(3) . . . . ?
C2 C1 C20 C25 62.2(4) . . . . ?
C2 C3 C4 C5 0.4(5) . . . . ?
C3 C4 C5 N1 -1.0(4) . . . . ?
C3 C4 C5 C6 -178.2(3) . . . . ?
C4 C5 C6 C7 166.5(3) . . . . ?
C4 C5 C6 C27 -19.7(5) . . . . ?
C5 N1 C2 C1 180.0(3) . . . . ?
C5 N1 C2 C3 -1.2(3) . . . . ?
C5 C6 C7 N2 -11.1(4) . . . . ?
C5 C6 C7 C8 163.8(3) . . . . ?
C5 C6 C27 F1 -67.3(5) . . . . ?
C5 C6 C27 F2 50.7(4) . . . . ?
C5 C6 C27 F3 169.8(3) . . . . ?
C6 C7 C8 C9 -173.3(3) . . . . ?
C7 N2 C10 C9 3.4(3) . . . . ?
C7 N2 C10 C11 -166.9(2) . . . . ?
C7 C6 C27 F1 106.9(4) . . . . ?
C7 C6 C27 F2 -135.2(3) . . . . ?
C7 C6 C27 F3 -16.0(5) . . . . ?
C7 C8 C9 C10 -0.2(3) . . . . ?
C8 C9 C10 N2 -1.9(3) . . . . ?
C8 C9 C10 C11 165.2(3) . . . . ?
C9 C10 C11 N3 -162.5(3) . . . . ?
C9 C10 C11 C12 7.1(5) . . . . ?
C10 N2 C7 C6 172.9(2) . . . . ?
C10 N2 C7 C8 -3.5(3) . . . . ?
C10 C11 C12 C13 -168.9(3) . . . . ?
C11 N3 C14 C13 3.0(3) . . . . ?
C11 N3 C14 C15 -169.9(2) . . . . ?
C11 C12 C13 C14 0.5(3) . . . . ?
C12 C13 C14 N3 -2.2(3) . . . . ?
C12 C13 C14 C15 169.3(3) . . . . ?
C13 C14 C15 C16 -164.9(3) . . . . ?
C13 C14 C15 C28 13.5(5) . . . . ?
C14 N3 C11 C10 169.3(2) . . . . ?
C14 N3 C11 C12 -2.7(3) . . . . ?
C14 C15 C16 N4 -0.4(4) . . . . ?
C14 C15 C16 C17 177.3(3) . . . . ?
C14 C15 C28 F4 128.2(3) . . . . ?
C14 C15 C28 F5 -112.6(3) . . . . ?
C14 C15 C28 F6 9.8(4) . . . . ?
C15 C16 C17 C18 -178.9(3) . . . . ?
C16 N4 C19 C1 179.4(3) . . . . ?
C16 N4 C19 C18 -2.2(3) . . . . ?
C16 C15 C28 F4 -53.3(4) . . . . ?
C16 C15 C28 F5 65.9(4) . . . . ?
C16 C15 C28 F6 -171.6(3) . . . . ?
C16 C17 C18 C19 -0.4(3) . . . . ?
C17 C18 C19 N4 1.6(3) . . . . ?
C17 C18 C19 C1 -180.0(3) . . . . ?
C19 N4 C16 C15 -179.8(2) . . . . ?
C19 N4 C16 C17 2.0(3) . . . . ?
C19 C1 C2 N1 5.9(5) . . . . ?
C19 C1 C2 C3 -172.7(3) . . . . ?
C19 C1 C20 C21 59.7(4) . . . . ?
C19 C1 C20 C25 -119.5(3) . . . . ?
C20 C1 C2 N1 -176.0(3) . . . . ?
C20 C1 C2 C3 5.4(5) . . . . ?
C20 C1 C19 N4 -172.3(2) . . . . ?
C20 C1 C19 C18 9.6(4) . . . . ?
C20 C21 C22 C23 1.1(5) . . . . ?
C21 C20 C25 C24 -1.5(4) . . . . ?
C21 C22 C23 C24 -2.4(5) . . . . ?
C21 C22 C23 C26 176.8(3) . . . . ?
C22 C23 C24 C25 1.8(5) . . . . ?
C23 C24 C25 C20 0.1(5) . . . . ?
C25 C20 C21 C22 0.9(5) . . . . ?
C26 C23 C24 C25 -177.4(3) . . . . ?
C27 C6 C7 N2 175.2(3) . . . . ?
C27 C6 C7 C8 -9.9(5) . . . . ?
C28 C15 C16 N4 -178.9(2) . . . . ?
C28 C15 C16 C17 -1.2(4) . . . . ?
N5 C30 C31 C32 -1.7(3) . . . . ?
N5 C33 C34 C35 9.7(5) . . . . ?
N5 C33 C34 C55 -164.4(3) . . . . ?
N6 C35 C36 C37 -1.6(4) . . . . ?
N6 C38 C39 N7 -3.4(4) . . . . ?
N6 C38 C39 C40 -171.8(3) . . . . ?
N7 C39 C40 C41 -1.6(4) . . . . ?
N7 C42 C43 C44 -6.7(5) . . . . ?
N7 C42 C43 C56 178.8(3) . . . . ?
N8 C44 C45 C46 -0.2(3) . . . . ?
C29 C30 C31 C32 178.9(3) . . . . ?
C29 C48 C49 C50 175.8(3) . . . . ?
C29 C48 C53 C52 -175.1(3) . . . . ?
C30 N5 C33 C32 -2.7(3) . . . . ?
C30 N5 C33 C34 179.0(3) . . . . ?
C30 C29 C47 N8 -5.7(4) . . . . ?
C30 C29 C47 C46 170.5(3) . . . . ?
C30 C29 C48 C49 112.0(3) . . . . ?
C30 C29 C48 C53 -70.1(4) . . . . ?
C30 C31 C32 C33 0.1(4) . . . . ?
C31 C32 C33 N5 1.5(3) . . . . ?
C31 C32 C33 C34 179.6(3) . . . . ?
C32 C33 C34 C35 -168.1(3) . . . . ?
C32 C33 C34 C55 17.8(5) . . . . ?
C33 N5 C30 C29 -177.9(3) . . . . ?
C33 N5 C30 C31 2.8(3) . . . . ?
C33 C34 C35 N6 12.2(5) . . . . ?
C33 C34 C35 C36 -158.8(4) . . . . ?
C33 C34 C55 F7 67.1(6) . . . . ?
C33 C34 C55 F8 -53.2(5) . . . . ?
C33 C34 C55 F9 -169.3(4) . . . . ?
C34 C35 C36 C37 170.3(4) . . . . ?
C35 N6 C38 C37 -3.7(3) . . . . ?
C35 N6 C38 C39 165.8(3) . . . . ?
C35 C34 C55 F7 -107.2(5) . . . . ?
C35 C34 C55 F8 132.4(4) . . . . ?
C35 C34 C55 F9 16.4(6) . . . . ?
C35 C36 C37 C38 -0.5(4) . . . . ?
C36 C37 C38 N6 2.4(4) . . . . ?
C36 C37 C38 C39 -163.7(4) . . . . ?
C37 C38 C39 N7 161.6(4) . . . . ?
C37 C38 C39 C40 -6.8(7) . . . . ?
C38 N6 C35 C34 -170.2(3) . . . . ?
C38 N6 C35 C36 3.3(3) . . . . ?
C38 C39 C40 C41 167.5(4) . . . . ?
C39 N7 C42 C41 -3.4(4) . . . . ?
C39 N7 C42 C43 167.3(3) . . . . ?
C39 C40 C41 C42 -0.5(5) . . . . ?
C40 C41 C42 N7 2.4(4) . . . . ?
C40 C41 C42 C43 -166.6(4) . . . . ?
C41 C42 C43 C44 161.4(4) . . . . ?
C41 C42 C43 C56 -13.1(6) . . . . ?
C42 N7 C39 C38 -168.0(3) . . . . ?
C42 N7 C39 C40 3.1(4) . . . . ?
C42 C43 C44 N8 2.5(5) . . . . ?
C42 C43 C44 C45 -172.6(3) . . . . ?
C42 C43 C56 F10 -13.6(5) . . . . ?
C42 C43 C56 F11 -133.3(4) . . . . ?
C42 C43 C56 F12 106.7(4) . . . . ?
C43 C44 C45 C46 175.5(3) . . . . ?
C44 N8 C47 C29 177.0(2) . . . . ?
C44 N8 C47 C46 0.2(3) . . . . ?
C44 C43 C56 F10 171.4(3) . . . . ?
C44 C43 C56 F11 51.8(4) . . . . ?
C44 C43 C56 F12 -68.3(5) . . . . ?
C44 C45 C46 C47 0.4(3) . . . . ?
C45 C46 C47 N8 -0.3(3) . . . . ?
C45 C46 C47 C29 -177.2(3) . . . . ?
C47 N8 C44 C43 -176.2(3) . . . . ?
C47 N8 C44 C45 0.0(3) . . . . ?
C47 C29 C30 N5 -8.2(4) . . . . ?
C47 C29 C30 C31 171.0(3) . . . . ?
C47 C29 C48 C49 -69.6(4) . . . . ?
C47 C29 C48 C53 108.3(3) . . . . ?
C48 C29 C30 N5 170.0(2) . . . . ?
C48 C29 C30 C31 -10.7(4) . . . . ?
C48 C29 C47 N8 176.1(2) . . . . ?
C48 C29 C47 C46 -7.7(4) . . . . ?
C48 C49 C50 C51 -0.7(6) . . . . ?
C49 C48 C53 C52 2.8(5) . . . . ?
C49 C50 C51 C52 2.7(6) . . . . ?
C49 C50 C51 C54 -175.6(4) . . . . ?
C50 C51 C52 C53 -1.9(6) . . . . ?
C51 C52 C53 C48 -0.9(6) . . . . ?
C53 C48 C49 C50 -2.1(5) . . . . ?
C54 C51 C52 C53 176.4(4) . . . . ?
C55 C34 C35 N6 -173.9(3) . . . . ?
C55 C34 C35 C36 15.2(6) . . . . ?
C56 C43 C44 N8 177.3(3) . . . . ?
C56 C43 C44 C45 2.2(5) . . . . ?
C62 C57 C58 C59 0.0 . . . . ?
C57 C62 C61 C60 0.0 . . . . ?
C57 C58 C59 C60 0.0 . . . . ?
C58 C59 C60 C61 0.0 . . . . ?
C59 C60 C61 C62 0.0 . . . . ?
C61 C62 C57 C58 0.0 . . . . ?
